data_2101608
loop_
_publ_author_name
'Suresh, S.'
'Vijayan, M.'

_publ_section_title
;
 X-ray studies on crystalline complexes involving amino acids and
 peptides. XXX. Structural invariance and optical resolution through
 interactions with an achiral molecule in the histidine complexes of
 glycolic acid
;
_journal_issue 5
_journal_name_full 'Acta Crystallographica Section B'
_journal_page_first 876
_journal_page_last 881
_journal_paper_doi 10.1107/S0108768196005368
_journal_volume 52
_journal_year 1996
_chemical_formula_moiety 'C6 H10 N3 O2 1+, C2 H3 O3 1-'
_chemical_formula_sum 'C8 H13 N3 O5'
_chemical_formula_weight 231.21
_space_group_IT_number 14
_symmetry_cell_setting monoclinic
_symmetry_space_group_name_Hall '-P 2ybc'
_symmetry_space_group_name_H-M 'P 1 21/c 1'
_atom_type_scat_source IntTabC
_cell_angle_alpha 90.0
_cell_angle_beta 95.470(10)
_cell_angle_gamma 90.0
_cell_formula_units_Z 4
_cell_length_a 5.2480(10)
_cell_length_b 26.485(4)
_cell_length_c 7.2480(10)
_cell_measurement_temperature 295
_cell_volume 1002.8(3)
_diffrn_measurement_device CAD-4
_diffrn_measurement_method \w/2\q
_diffrn_radiation_type MoK\a
_diffrn_radiation_wavelength 0.71069
_diffrn_reflns_av_R_equivalents 0.013
_diffrn_reflns_limit_h_max 6
_diffrn_reflns_limit_h_min 0
_diffrn_reflns_limit_k_max 34
_diffrn_reflns_limit_k_min 0
_diffrn_reflns_limit_l_max 9
_diffrn_reflns_limit_l_min -9
_diffrn_reflns_number 2655
_diffrn_reflns_theta_max 28
_diffrn_standards_decay_% 5.1
_diffrn_standards_interval_time 60
_diffrn_standards_number 3
_exptl_absorpt_coefficient_mu 0.128
_exptl_absorpt_correction_type none
_exptl_crystal_colour colourless
_exptl_crystal_density_diffrn 1.531
_exptl_crystal_density_meas 1.53(2)
_exptl_crystal_density_method 'flotation in benzene and carbon tetrachloride'
_exptl_crystal_description chunk
_exptl_crystal_size_max 0.53
_exptl_crystal_size_mid 0.50
_exptl_crystal_size_min 0.40
_refine_diff_density_max 0.338
_refine_diff_density_min -0.195
_refine_ls_extinction_method none
_refine_ls_goodness_of_fit_obs 1.106
_refine_ls_hydrogen_treatment refall
_refine_ls_number_parameters 197
_refine_ls_number_reflns 2411
_refine_ls_R_factor_obs 0.0368
_refine_ls_shift/esd_max 0.104
_refine_ls_structure_factor_coef Fsqd
_refine_ls_weighting_scheme
;w = 1/[\s^2^(F~o~^2^) + (0.0466P)^2^ + 0.3925P] where
P = (F~o~^2^ + 2F~c~^2^)/3
;
_refine_ls_wR_factor_obs 0.1023
_reflns_number_observed 2265
_reflns_number_total 2411
_reflns_observed_criterion F>4\s(F)
_cod_data_source_file li0226.cif
_cod_data_source_block li0226a
_cod_depositor_comments
;
 Adding the _atom_site_type_symbol data item.

 Antanas Vaitkus,
 2017-01-18
;
_cod_original_cell_volume 1002.9(3)
_cod_database_code 2101608

loop_
_symmetry_equiv_pos_as_xyz
x,y,z
x,1/2-y,1/2+z
-x,-y,-z
-x,1/2+y,1/2-z

loop_
_atom_site_label
_atom_site_type_symbol
_atom_site_fract_x
_atom_site_fract_y
_atom_site_fract_z
_atom_site_U_iso_or_equiv
N1 N .2408(2) .60800(10) .4420(2) .0250(10)
O1 O .4927(2) .68570(10) .5971(2) .0380(10)
O2 O .8285(2) .67920(10) .4298(2) .0360(10)
C1 C .6118(2) .66610(10) .4772(2) .0250(10)
C2 C .4944(2) .61940(10) .3759(2) .0220(10)
C3 C .4742(2) .62280(10) .1649(2) .0260(10)
C4 C .2872(2) .66130(10) .0842(2) .0230(10)
N5 N .0871(2) .64880(10) -.04590(10) .0260(10)
C6 C -.0501(3) .68970(10) -.0908(2) .0300(10)
N7 N .0521(2) .72830(10) .0055(2) .0310(10)
C8 C .2639(3) .71150(10) .1155(2) .0300(10)
O11 O .1076(2) .43630(10) .2261(2) .0430(10)
O12 O .1443(2) .51910(10) .2623(2) .0470(10)
O13 O -.3903(2) .43720(10) .21690(10) .0290(10)
C11 C .0153(2) .47980(10) .2405(2) .0280(10)
C12 C -.2721(2) .48520(10) .2310(2) .0290(10)
H1N1 H .263(4) .6000(7) .567(3) .048(5)
H2N1 H .176(4) .5796(7) .3823(5) .042(5)
H3N1 H .136(4) .6345(7) .429(2) .040(5)
HC2 H .602(3) .5913(6) .417(2) .022(3)
H1C3 H .422(3) .5898(6) .114(2) .033(4)
H2C3 H .637(4) .6290(7) .132(3) .042(5)
HN5 H .051(4) .6187(7) -.099(3) .044(5)
HC6 H -.197(3) .6922(6) -.175(2) .036(4)
HN7 H -.009(4) .7604(8) -.005(3) .055(5)
HC8 H .367(4) .7338(7) .192(3) .044(5)
H1C12 H -.320(4) .5047(8) .124(3) .050(5)
H2C12 H -.309(4) .5015(8) .343(3) .046(5)
HO13 H -.551(4) .4407(7) .216(3) .047(5)
